data_1010207
loop_
_publ_author_name
'Cox, E. G.'
'Webster, K. C.'

_publ_section_title
;
 The Stereochemistry of Quadricovalent Atoms: Tervalent Gold
;
_journal_coden_ASTM JCSOA9
_journal_name_full 'Journal of the Chemical Society'
_journal_page_first 1635
_journal_page_last 1637
_journal_paper_doi 10.1039/JR9360001635
_journal_volume 1936
_journal_year 1936
_chemical_formula_structural 'K Au Br4 (H2 O)2'
_chemical_formula_sum 'Au Br4 H4 K O2'
_chemical_name_systematic 'Potassium tetrabromoaurate dihydrate'
_space_group_IT_number 14
_symmetry_cell_setting monoclinic
_symmetry_Int_Tables_number 14
_symmetry_space_group_name_Hall '-P 2yab'
_symmetry_space_group_name_H-M 'P 1 21/a 1'
_cell_angle_alpha 90
_cell_angle_beta 90.(0)
_cell_angle_gamma 90
_cell_formula_units_Z 2
_cell_length_a 9.51
_cell_length_b 11.93
_cell_length_c 4.23
_cell_volume 479.9
_cod_original_formula_sum 'H4 Au Br4 K O2'
_cod_database_code 1010207

loop_
_symmetry_equiv_pos_as_xyz
x,y,z
1/2-x,1/2+y,-z
-x,-y,-z
1/2+x,1/2-y,z

loop_
_atom_site_label
_atom_site_type_symbol
_atom_site_symmetry_multiplicity
_atom_site_Wyckoff_symbol
_atom_site_fract_x
_atom_site_fract_y
_atom_site_fract_z
_atom_site_occupancy
_atom_site_attached_hydrogens
_atom_site_calc_flag
Au1 Au3+ 2 a 0. 0. 0. 1. 0 d
K1 K1+ 2 d 0.5 0. 0.5 1. 0 d
Br1 Br1- 4 e 0.189 -0.104 0.355 1. 0 d
Br2 Br1- 4 e 0.142 0.168 -0.13 1. 0 d
O1 O2- 4 e -0.09 0.28 0.2 1. 2 d

loop_
_atom_type_symbol
_atom_type_oxidation_number
Au3+ 3.000
K1+ 1.000
Br1- -1.000
O2- -2.000
H1+ 1.000
